data_4023082
loop_
_publ_author_name
'Radka Snajdrova'
'Ingbert Braun'
'Thorsten Bach'
'Kurt Mereiter'
'Marko D. Mihovilovic'

_publ_contact_author_address
;
 Dr. Marko D. Mihovilovic
 Institute of Applied Synthetic Chemistry
 Faculty of Chemistry
 Vienna University of Technology
 Getreidemarkt 9/163-OC
 A-1060 Vienna, Austria
;
_publ_contact_author_email marko.mihovilovic+e163@tuwien.ac.at
_publ_contact_author_fax +43-1-58801-15499
_publ_contact_author_name 'Dr. Marko D. Mihovilovic'
_publ_contact_author_phone +43-1-58801-15420
_publ_section_title
;
 Biooxidation of Bridged Cycloketones Using Baeyer-Villiger
 Monooxygenases of Various Bacterial Origin
;
_journal_name_full 'Journal of Organic Chemistry'
_journal_page_first 9597
_journal_page_last 9603
_journal_paper_doi 10.1021/jo701704x
_journal_volume 72
_journal_year 2007
_chemical_absolute_configuration syn
_chemical_formula_moiety 'C9 H12 O3'
_chemical_formula_sum 'C9 H12 O3'
_chemical_formula_weight 168.19
_chemical_name_common 'compound 8g (RS-300, 1237)'
_chemical_name_systematic
; 
(-)-(1R,2R,6R,7S)-4,8-Dioxa-tricyclo[5.2.2.0^2,6^]undecan-9-one
;
_chemical_optical_rotation '[\a]^20^~D~ = -17.68 (c = 0.57, CHCl~3~)'
_space_group_IT_number 19
_symmetry_cell_setting orthorhombic
_symmetry_space_group_name_Hall 'P 2ac 2ab'
_symmetry_space_group_name_H-M 'P 21 21 21'
_atom_sites_solution_hydrogens geom
_atom_sites_solution_primary direct
_atom_sites_solution_secondary difmap
_audit_creation_method SHELXL-97
_cell_angle_alpha 90.00
_cell_angle_beta 90.00
_cell_angle_gamma 90.00
_cell_formula_units_Z 4
_cell_length_a 7.2975(7)
_cell_length_b 9.7288(9)
_cell_length_c 11.1396(11)
_cell_measurement_reflns_used 7277
_cell_measurement_temperature 100(2)
_cell_measurement_theta_max 30.02
_cell_measurement_theta_min 2.78
_cell_volume 790.87(13)
_computing_cell_refinement 'Bruker SAINT'
_computing_data_collection 'Bruker SMART'
_computing_data_reduction 'Bruker SAINT, SADABS, XPREP'
_computing_molecular_graphics 'Bruker SHELXTL'
_computing_publication_material 'Bruker SHELXTL'
_computing_structure_refinement 'SHELXL-97 (Sheldrick, 1997)'
_computing_structure_solution 'SHELXS-97 (Sheldrick, 1997)'
_diffrn_ambient_temperature 100(2)
_diffrn_measured_fraction_theta_full 0.999
_diffrn_measured_fraction_theta_max 0.999
_diffrn_measurement_device_type 'CCD area detector'
_diffrn_measurement_method 'phi and omega scans'
_diffrn_radiation_monochromator graphite
_diffrn_radiation_source 'fine-focus sealed tube'
_diffrn_radiation_type MoK\a
_diffrn_radiation_wavelength 0.71073
_diffrn_reflns_av_R_equivalents 0.0185
_diffrn_reflns_av_sigmaI/netI 0.0114
_diffrn_reflns_limit_h_max 10
_diffrn_reflns_limit_h_min -9
_diffrn_reflns_limit_k_max 13
_diffrn_reflns_limit_k_min -13
_diffrn_reflns_limit_l_max 15
_diffrn_reflns_limit_l_min -15
_diffrn_reflns_number 10334
_diffrn_reflns_theta_full 30.02
_diffrn_reflns_theta_max 30.02
_diffrn_reflns_theta_min 2.78
_diffrn_standards_decay_% 0
_exptl_absorpt_coefficient_mu 0.105
_exptl_absorpt_correction_T_max 0.95
_exptl_absorpt_correction_T_min 0.86
_exptl_absorpt_correction_type multi-scan
_exptl_absorpt_process_details 'program SADABS'
_exptl_crystal_colour colorless
_exptl_crystal_density_diffrn 1.413
_exptl_crystal_density_method 'not measured'
_exptl_crystal_description block
_exptl_crystal_F_000 360
_exptl_crystal_size_max 0.65
_exptl_crystal_size_mid 0.60
_exptl_crystal_size_min 0.50
_refine_diff_density_max 0.272
_refine_diff_density_min -0.255
_refine_diff_density_rms 0.057
_refine_ls_abs_structure_details 'Flack H D (1983), Acta Cryst. A39, 876-881'
_refine_ls_abs_structure_Flack 0.2(10)
_refine_ls_extinction_method none
_refine_ls_goodness_of_fit_ref 1.061
_refine_ls_hydrogen_treatment constr
_refine_ls_matrix_type full
_refine_ls_number_parameters 109
_refine_ls_number_reflns 1344
_refine_ls_number_restraints 35
_refine_ls_restrained_S_all 1.048
_refine_ls_R_factor_all 0.0357
_refine_ls_R_factor_gt 0.0345
_refine_ls_shift/su_max 0.000
_refine_ls_shift/su_mean 0.000
_refine_ls_structure_factor_coef Fsqd
_refine_ls_weighting_details 'calc w=1/[\s^2^(Fo^2^)+(0.0666P)^2^+0.0859P] where P=(Fo^2^+2Fc^2^)/3'
_refine_ls_weighting_scheme calc
_refine_ls_wR_factor_gt 0.0891
_refine_ls_wR_factor_ref 0.0906
_reflns_number_gt 1300
_reflns_number_total 1344
_reflns_threshold_expression >2sigma(I)
_cod_data_source_file jo701704x.cif
_cod_data_source_block 8g
_cod_depositor_comments
;
The following automatic conversions were performed:
'_symmetry_cell_setting' value 'Orthorhombic' changed to 'orthorhombic'
according to '/home/saulius/struct/CIF-dictionaries/cif_core.dic'
dictionary named 'cif_core.dic' version 2.4.1 from 2010-06-29.

Automatic conversion script
Id: cif_fix_enum 1527 2010-12-29 10:47:43Z saulius 
;
_cod_database_code 4023082

loop_
_symmetry_equiv_pos_as_xyz
'x, y, z'
'-x+1/2, -y, z+1/2'
'-x, y+1/2, -z+1/2'
'x+1/2, -y+1/2, -z'

loop_
_atom_site_label
_atom_site_type_symbol
_atom_site_fract_x
_atom_site_fract_y
_atom_site_fract_z
_atom_site_U_iso_or_equiv
_atom_site_adp_type
_atom_site_occupancy
_atom_site_symmetry_multiplicity
_atom_site_calc_flag
_atom_site_refinement_flags
O1 O -0.15493(13) 0.40835(11) 0.36279(9) 0.0258(2) Uani 1 1 d U
O2 O 0.13355(13) 0.47834(9) 0.37543(9) 0.0221(2) Uani 1 1 d U
O3 O 0.47369(13) 0.24789(9) 0.12355(8) 0.0220(2) Uani 1 1 d U
C1 C 0.18072(16) 0.34603(12) 0.15155(10) 0.0176(2) Uani 1 1 d U
H1A H 0.0918 0.3978 0.1004 0.021 Uiso 1 1 calc R
C2 C 0.08010(17) 0.27727(12) 0.25783(10) 0.0180(2) Uani 1 1 d U
H2A H -0.0204 0.2162 0.2282 0.022 Uiso 1 1 calc R
C3 C 0.21564(18) 0.19568(12) 0.33650(11) 0.0212(2) Uani 1 1 d U
H3A H 0.1488 0.1484 0.4019 0.025 Uiso 1 1 calc R
H3B H 0.2790 0.1254 0.2874 0.025 Uiso 1 1 calc R
C4 C 0.35658(18) 0.29662(13) 0.38983(11) 0.0227(2) Uani 1 1 d U
H4A H 0.3459 0.2980 0.4784 0.027 Uiso 1 1 calc R
H4B H 0.4822 0.2668 0.3687 0.027 Uiso 1 1 calc R
C5 C 0.32076(17) 0.43941(13) 0.33977(11) 0.0195(2) Uani 1 1 d U
H5A H 0.4107 0.5060 0.3745 0.023 Uiso 1 1 calc R
C6 C 0.32863(17) 0.44507(12) 0.20245(11) 0.0179(2) Uani 1 1 d U
H6A H 0.3062 0.5410 0.1736 0.021 Uiso 1 1 calc R
C7 C 0.00370(17) 0.39060(13) 0.33497(11) 0.0192(2) Uani 1 1 d U
C8 C 0.29210(18) 0.24580(13) 0.07467(10) 0.0211(2) Uani 1 1 d U
H8A H 0.2395 0.1521 0.0792 0.025 Uiso 1 1 calc R
H8B H 0.2931 0.2756 -0.0103 0.025 Uiso 1 1 calc R
C9 C 0.50825(17) 0.38966(13) 0.15070(12) 0.0205(2) Uani 1 1 d U
H9A H 0.5427 0.4407 0.0772 0.025 Uiso 1 1 calc R
H9B H 0.6086 0.3983 0.2100 0.025 Uiso 1 1 calc R

loop_
_atom_site_aniso_label
_atom_site_aniso_U_11
_atom_site_aniso_U_22
_atom_site_aniso_U_33
_atom_site_aniso_U_23
_atom_site_aniso_U_13
_atom_site_aniso_U_12
O1 0.0224(4) 0.0294(5) 0.0256(5) 0.0027(4) 0.0024(4) 0.0056(4)
O2 0.0244(4) 0.0186(4) 0.0234(4) -0.0045(3) 0.0021(4) 0.0008(3)
O3 0.0205(4) 0.0192(4) 0.0262(4) -0.0027(4) 0.0002(3) 0.0007(3)
C1 0.0186(5) 0.0176(5) 0.0165(4) 0.0007(4) -0.0020(4) -0.0006(4)
C2 0.0188(5) 0.0161(4) 0.0192(5) -0.0008(4) -0.0006(4) -0.0012(4)
C3 0.0254(5) 0.0160(5) 0.0222(5) 0.0034(4) 0.0022(5) 0.0023(4)
C4 0.0228(5) 0.0257(6) 0.0196(5) 0.0042(4) -0.0034(5) 0.0019(5)
C5 0.0207(5) 0.0190(5) 0.0189(5) -0.0035(4) -0.0011(4) -0.0020(4)
C6 0.0207(5) 0.0140(4) 0.0190(5) 0.0004(4) -0.0013(4) -0.0008(4)
C7 0.0225(5) 0.0174(5) 0.0177(5) 0.0019(4) -0.0005(4) 0.0030(4)
C8 0.0223(5) 0.0213(5) 0.0198(5) -0.0043(5) 0.0003(4) -0.0030(5)
C9 0.0197(5) 0.0194(5) 0.0225(5) -0.0007(4) 0.0005(4) -0.0025(4)

loop_
_atom_type_symbol
_atom_type_description
_atom_type_scat_dispersion_real
_atom_type_scat_dispersion_imag
_atom_type_scat_source
C C 0.0033 0.0016 'International Tables Vol C Tables 4.2.6.8 and 6.1.1.4'
H H 0.0000 0.0000 'International Tables Vol C Tables 4.2.6.8 and 6.1.1.4'
O O 0.0106 0.0060 'International Tables Vol C Tables 4.2.6.8 and 6.1.1.4'

loop_
_geom_angle_atom_site_label_1
_geom_angle_atom_site_label_2
_geom_angle_atom_site_label_3
_geom_angle
C7 O2 C5 113.44(9)
C8 O3 C9 104.86(9)
C8 C1 C2 113.89(10)
C8 C1 C6 103.31(9)
C2 C1 C6 108.60(9)
C8 C1 H1A 110.3
C2 C1 H1A 110.3
C6 C1 H1A 110.3
C7 C2 C3 106.88(9)
C7 C2 C1 107.24(10)
C3 C2 C1 110.70(10)
C7 C2 H2A 110.6
C3 C2 H2A 110.6
C1 C2 H2A 110.6
C4 C3 C2 108.62(10)
C4 C3 H3A 110.0
C2 C3 H3A 110.0
C4 C3 H3B 110.0
C2 C3 H3B 110.0
H3A C3 H3B 108.3
C5 C4 C3 109.04(10)
C5 C4 H4A 109.9
C3 C4 H4A 109.9
C5 C4 H4B 109.9
C3 C4 H4B 109.9
H4A C4 H4B 108.3
O2 C5 C4 107.21(10)
O2 C5 C6 107.15(10)
C4 C5 C6 113.13(10)
O2 C5 H5A 109.8
C4 C5 H5A 109.8
C6 C5 H5A 109.8
C9 C6 C5 113.31(10)
C9 C6 C1 103.83(9)
C5 C6 C1 108.42(10)
C9 C6 H6A 110.4
C5 C6 H6A 110.4
C1 C6 H6A 110.4
O1 C7 O2 119.64(12)
O1 C7 C2 127.22(12)
O2 C7 C2 113.14(10)
O3 C8 C1 105.62(9)
O3 C8 H8A 110.6
C1 C8 H8A 110.6
O3 C8 H8B 110.6
C1 C8 H8B 110.6
H8A C8 H8B 108.7
O3 C9 C6 105.52(10)
O3 C9 H9A 110.6
C6 C9 H9A 110.6
O3 C9 H9B 110.6
C6 C9 H9B 110.6
H9A C9 H9B 108.8

loop_
_geom_bond_atom_site_label_1
_geom_bond_atom_site_label_2
_geom_bond_distance
O1 C7 1.2107(16)
O2 C7 1.3527(16)
O2 C5 1.4723(15)
O3 C8 1.4328(15)
O3 C9 1.4343(15)
C1 C8 1.5314(17)
C1 C2 1.5455(16)
C1 C6 1.5539(16)
C1 H1A 1.0000
C2 C7 1.5050(17)
C2 C3 1.5415(17)
C2 H2A 1.0000
C3 C4 1.5411(18)
C3 H3A 0.9900
C3 H3B 0.9900
C4 C5 1.5195(18)
C4 H4A 0.9900
C4 H4B 0.9900
C5 C6 1.5318(17)
C5 H5A 1.0000
C6 C9 1.5301(17)
C6 H6A 1.0000
C8 H8A 0.9900
C8 H8B 0.9900
C9 H9A 0.9900
C9 H9B 0.9900

loop_
_geom_torsion_atom_site_label_1
_geom_torsion_atom_site_label_2
_geom_torsion_atom_site_label_3
_geom_torsion_atom_site_label_4
_geom_torsion
C8 C1 C2 C7 170.99(10)
C6 C1 C2 C7 56.49(12)
C8 C1 C2 C3 54.75(13)
C6 C1 C2 C3 -59.76(12)
C7 C2 C3 C4 -54.05(12)
C1 C2 C3 C4 62.41(12)
C2 C3 C4 C5 -3.77(13)
C7 O2 C5 C4 -58.97(12)
C7 O2 C5 C6 62.77(13)
C3 C4 C5 O2 60.26(12)
C3 C4 C5 C6 -57.64(14)
O2 C5 C6 C9 -172.75(9)
C4 C5 C6 C9 -54.81(14)
O2 C5 C6 C1 -58.05(12)
C4 C5 C6 C1 59.89(13)
C8 C1 C6 C9 -0.76(11)
C2 C1 C6 C9 120.48(10)
C8 C1 C6 C5 -121.52(10)
C2 C1 C6 C5 -0.28(13)
C5 O2 C7 O1 176.83(11)
C5 O2 C7 C2 -2.78(14)
C3 C2 C7 O1 -118.69(14)
C1 C2 C7 O1 122.57(14)
C3 C2 C7 O2 60.89(13)
C1 C2 C7 O2 -57.86(13)
C9 O3 C8 C1 -40.68(12)
C2 C1 C8 O3 -92.95(11)
C6 C1 C8 O3 24.64(12)
C8 O3 C9 C6 40.07(11)
C5 C6 C9 O3 94.12(12)
C1 C6 C9 O3 -23.30(12)

loop_
_cod_related_entry_id
_cod_related_entry_database
_cod_related_entry_code
1 ChemSpider 21196762
